data_7053104
loop_
_publ_author_name
'Dinda, Joydev'
'Adhikary, Sirsendu Das'
'Seth, Saikat Kumar'
'Mahapatra, Ambikesh'

_publ_section_title
;
 Carbazole functionalized luminescent silver(i), gold(i) and
 gold(iii)--N-heterocyclic carbene complexes: a new synthetic
 disproportionation approach towards Au(i)--NHC to provide Au(iii)--NHC
;
_journal_issue 2
_journal_name_full 'New Journal of Chemistry'
_journal_page_first 431
_journal_paper_doi 10.1039/c2nj40740j
_journal_volume 37
_journal_year 2013
_chemical_formula_sum 'C22 H19 Au Cl3 N3'
_chemical_formula_weight 628.72
_chemical_name_systematic
;
?
;
_space_group_IT_number 4
_symmetry_cell_setting monoclinic
_symmetry_space_group_name_Hall 'P 2yb'
_symmetry_space_group_name_H-M 'P 1 21 1'
_atom_sites_solution_hydrogens geom
_atom_sites_solution_primary direct
_atom_sites_solution_secondary difmap
_audit_creation_method SHELXL-97
_cell_angle_alpha 90.00
_cell_angle_beta 95.036(3)
_cell_angle_gamma 90.00
_cell_formula_units_Z 2
_cell_length_a 7.6394(9)
_cell_length_b 15.8473(18)
_cell_length_c 8.8524(11)
_cell_measurement_reflns_used 2860
_cell_measurement_temperature 293(2)
_cell_measurement_theta_max 25.0
_cell_measurement_theta_min 1.5
_cell_volume 1067.6(2)
_computing_cell_refinement 'BRUKER SMART APEX II'
_computing_data_collection 'BRUKER SMART APEX II'
_computing_data_reduction 'SHELXS-97 (Sheldrick, 1990)'
_computing_molecular_graphics 'BRUKER SHELXTL'
_computing_publication_material 'MERCURY 1.4'
_computing_structure_refinement 'SHELXL-97 (Sheldrick, 1997)'
_computing_structure_solution 'SHELXL-97 (Sheldrick, 1997)'
_diffrn_ambient_temperature 293(2)
_diffrn_measured_fraction_theta_full 1.000
_diffrn_measured_fraction_theta_max 1.000
_diffrn_measurement_device_type 'BRUKER SMART APEX II CCD AREA DETECTOR'
_diffrn_measurement_method 'OMEGA SCAN'
_diffrn_radiation_monochromator graphite
_diffrn_radiation_source 'fine-focus sealed tube'
_diffrn_radiation_type MoK\a
_diffrn_radiation_wavelength 0.71073
_diffrn_reflns_av_R_equivalents 0.0396
_diffrn_reflns_av_sigmaI/netI 0.0510
_diffrn_reflns_limit_h_max 9
_diffrn_reflns_limit_h_min -9
_diffrn_reflns_limit_k_max 18
_diffrn_reflns_limit_k_min -18
_diffrn_reflns_limit_l_max 10
_diffrn_reflns_limit_l_min -10
_diffrn_reflns_number 9840
_diffrn_reflns_theta_full 25.00
_diffrn_reflns_theta_max 25.00
_diffrn_reflns_theta_min 2.31
_exptl_absorpt_coefficient_mu 7.280
_exptl_absorpt_correction_T_max 0.52
_exptl_absorpt_correction_T_min 0.20
_exptl_absorpt_correction_type multi-scan
_exptl_absorpt_process_details SADABS
_exptl_crystal_density_diffrn 1.956
_exptl_crystal_density_method 'not measured'
_exptl_crystal_F_000 604
_exptl_crystal_size_max 0.28
_exptl_crystal_size_mid 0.19
_exptl_crystal_size_min 0.09
_refine_diff_density_max 1.113
_refine_diff_density_min -0.704
_refine_diff_density_rms 0.083
_refine_ls_abs_structure_details 'Flack H D (1983), Acta Cryst. A39, 876-881'
_refine_ls_abs_structure_Flack 0.012(8)
_refine_ls_extinction_method none
_refine_ls_goodness_of_fit_ref 1.017
_refine_ls_hydrogen_treatment constr
_refine_ls_matrix_type full
_refine_ls_number_parameters 263
_refine_ls_number_reflns 3745
_refine_ls_number_restraints 1
_refine_ls_restrained_S_all 1.016
_refine_ls_R_factor_all 0.0280
_refine_ls_R_factor_gt 0.0256
_refine_ls_shift/su_max 0.001
_refine_ls_shift/su_mean 0.000
_refine_ls_structure_factor_coef Fsqd
_refine_ls_weighting_details 'calc w=1/[\s^2^(Fo^2^)+(0.0113P)^2^+0.0000P] where P=(Fo^2^+2Fc^2^)/3'
_refine_ls_weighting_scheme calc
_refine_ls_wR_factor_gt 0.0583
_refine_ls_wR_factor_ref 0.0593
_reflns_number_gt 3507
_reflns_number_total 3745
_reflns_threshold_expression >2sigma(I)
_cod_data_source_file c2nj40740j.txt
_cod_data_source_block complex-3
_cod_depositor_comments
;
The following automatic conversions were performed:

'_symmetry_cell_setting' value 'Monoclinic' changed to 'monoclinic'
according to /home/saulius/struct/CIF-dictionaries/cif_core.dic
dictionary named 'cif_core.dic' version 2.4.2 from 2011-04-26.

Automatic conversion script
Id: cif_fix_values 1891 2012-01-12 08:04:46Z andrius 
;
_cod_original_sg_symbol_H-M P21
_cod_database_code 7053104

loop_
_symmetry_equiv_pos_as_xyz
'x, y, z'
'-x, y+1/2, -z'

loop_
_atom_site_label
_atom_site_type_symbol
_atom_site_fract_x
_atom_site_fract_y
_atom_site_fract_z
_atom_site_U_iso_or_equiv
_atom_site_adp_type
_atom_site_occupancy
_atom_site_symmetry_multiplicity
_atom_site_calc_flag
_atom_site_refinement_flags
Au1 Au 0.04035(3) 0.24948(2) 0.40532(2) 0.04014(8) Uani 1 1 d .
Cl1 Cl 0.0011(3) 0.32582(13) 0.6218(2) 0.0671(5) Uani 1 1 d .
Cl2 Cl 0.3259(3) 0.22165(13) 0.4844(2) 0.0689(6) Uani 1 1 d .
Cl3 Cl -0.2406(3) 0.27268(12) 0.3141(3) 0.0735(6) Uani 1 1 d .
C1 C 0.1259(8) 0.0702(4) 0.0763(7) 0.0470(16) Uani 1 1 d .
C2 C 0.1437(9) -0.0100(5) 0.0183(9) 0.058(2) Uani 1 1 d .
H2 H 0.1188 -0.0583 0.0722 0.070 Uiso 1 1 calc R
C3 C 0.2011(10) -0.0134(6) -0.1257(11) 0.077(3) Uani 1 1 d .
H3 H 0.2198 -0.0658 -0.1691 0.092 Uiso 1 1 calc R
C4 C 0.2312(10) 0.0588(7) -0.2064(9) 0.075(3) Uani 1 1 d .
H4 H 0.2650 0.0533 -0.3043 0.090 Uiso 1 1 calc R
C5 C 0.2132(10) 0.1389(5) -0.1484(8) 0.0598(19) Uani 1 1 d .
H5 H 0.2355 0.1871 -0.2035 0.072 Uiso 1 1 calc R
C6 C 0.1604(9) 0.1429(5) -0.0043(7) 0.0471(16) Uani 1 1 d .
N3 N 0.1302(9) 0.2111(4) 0.0905(7) 0.0396(15) Uani 1 1 d .
C7 C 0.0795(8) 0.1809(4) 0.2219(6) 0.0368(14) Uani 1 1 d .
N2 N 0.0763(7) 0.0974(3) 0.2177(6) 0.0400(12) Uani 1 1 d .
C8 C 0.1537(10) 0.3014(5) 0.0513(9) 0.043(2) Uani 1 1 d .
H8A H 0.0736 0.3359 0.1040 0.052 Uiso 1 1 calc R
H8B H 0.1262 0.3093 -0.0568 0.052 Uiso 1 1 calc R
C9 C 0.3395(10) 0.3287(4) 0.0951(9) 0.0574(19) Uani 1 1 d .
H9A H 0.3625 0.3277 0.2046 0.069 Uiso 1 1 calc R
H9B H 0.4204 0.2901 0.0524 0.069 Uiso 1 1 calc R
N4 N 0.3658(8) 0.4131(4) 0.0393(7) 0.0564(15) Uani 1 1 d .
C10 C 0.3267(9) 0.4877(5) 0.1081(8) 0.0513(17) Uani 1 1 d .
C11 C 0.2745(11) 0.5004(6) 0.2553(10) 0.068(2) Uani 1 1 d .
H11 H 0.2580 0.4557 0.3204 0.082 Uiso 1 1 calc R
C12 C 0.2495(12) 0.5828(7) 0.2968(10) 0.081(3) Uani 1 1 d .
H12 H 0.2148 0.5936 0.3930 0.097 Uiso 1 1 calc R
C13 C 0.2732(11) 0.6498(6) 0.2027(13) 0.084(3) Uani 1 1 d .
H13 H 0.2557 0.7045 0.2366 0.101 Uiso 1 1 calc R
C14 C 0.3221(10) 0.6374(5) 0.0603(10) 0.061(2) Uani 1 1 d .
H14 H 0.3367 0.6830 -0.0034 0.073 Uiso 1 1 calc R
C15 C 0.3500(8) 0.5552(4) 0.0108(8) 0.0483(16) Uani 1 1 d .
C16 C 0.4089(8) 0.5201(5) -0.1246(8) 0.0483(17) Uani 1 1 d .
C17 C 0.4593(10) 0.5545(6) -0.2593(8) 0.064(2) Uani 1 1 d .
H17 H 0.4569 0.6125 -0.2743 0.076 Uiso 1 1 calc R
C18 C 0.5122(11) 0.5020(7) -0.3686(9) 0.072(3) Uani 1 1 d .
H18 H 0.5453 0.5251 -0.4584 0.087 Uiso 1 1 calc R
C19 C 0.5179(12) 0.4162(7) -0.3497(10) 0.081(3) Uani 1 1 d .
H19 H 0.5549 0.3821 -0.4263 0.097 Uiso 1 1 calc R
C20 C 0.4688(11) 0.3797(6) -0.2177(9) 0.069(2) Uani 1 1 d .
H20 H 0.4722 0.3215 -0.2041 0.083 Uiso 1 1 calc R
C21 C 0.4145(9) 0.4329(5) -0.1062(8) 0.0508(17) Uani 1 1 d .
C22 C 0.0289(10) 0.0407(5) 0.3383(9) 0.0572(18) Uani 1 1 d .
H22A H 0.0142 0.0728 0.4282 0.086 Uiso 1 1 calc R
H22B H 0.1205 -0.0002 0.3594 0.086 Uiso 1 1 calc R
H22C H -0.0790 0.0123 0.3063 0.086 Uiso 1 1 calc R

loop_
_atom_site_aniso_label
_atom_site_aniso_U_11
_atom_site_aniso_U_22
_atom_site_aniso_U_33
_atom_site_aniso_U_23
_atom_site_aniso_U_13
_atom_site_aniso_U_12
Au1 0.04496(13) 0.02940(11) 0.04735(12) -0.00212(16) 0.01145(8) -0.00036(16)
Cl1 0.0800(14) 0.0563(12) 0.0669(12) -0.0192(9) 0.0168(10) 0.0092(10)
Cl2 0.0555(11) 0.0870(17) 0.0633(11) -0.0192(9) 0.0002(8) 0.0106(9)
Cl3 0.0519(11) 0.0682(16) 0.0994(14) -0.0095(10) 0.0010(9) 0.0097(9)
C1 0.038(4) 0.046(4) 0.056(4) -0.012(3) -0.005(3) 0.001(3)
C2 0.041(4) 0.050(4) 0.082(6) -0.024(4) -0.005(4) 0.004(3)
C3 0.052(5) 0.086(7) 0.090(7) -0.050(6) -0.001(5) 0.008(5)
C4 0.052(5) 0.116(8) 0.056(5) -0.029(5) 0.001(4) 0.011(5)
C5 0.050(4) 0.079(5) 0.051(4) -0.015(4) 0.012(3) 0.002(4)
C6 0.038(4) 0.059(5) 0.043(4) -0.010(3) -0.001(3) 0.006(3)
N3 0.045(3) 0.035(3) 0.039(3) -0.011(2) 0.004(3) 0.000(2)
C7 0.037(4) 0.035(3) 0.039(3) -0.001(3) 0.008(3) -0.004(3)
N2 0.038(3) 0.029(3) 0.053(3) 0.000(2) 0.008(2) -0.004(2)
C22 0.059(5) 0.042(4) 0.072(5) 0.011(4) 0.010(4) -0.003(3)
C8 0.048(5) 0.037(4) 0.045(5) 0.005(3) 0.005(4) -0.007(3)
C9 0.047(4) 0.054(4) 0.070(5) 0.023(4) 0.004(3) -0.002(3)
N4 0.064(4) 0.050(4) 0.056(4) 0.011(3) 0.010(3) -0.009(3)
C10 0.047(4) 0.060(5) 0.046(4) 0.007(3) 0.001(3) -0.009(3)
C11 0.057(5) 0.084(6) 0.065(5) 0.009(4) 0.011(4) -0.009(4)
C12 0.068(6) 0.102(8) 0.078(6) -0.018(5) 0.029(5) -0.009(5)
C13 0.053(5) 0.075(6) 0.127(9) -0.022(6) 0.022(5) 0.004(5)
C14 0.046(4) 0.048(4) 0.089(6) 0.008(4) 0.008(4) 0.000(3)
C15 0.033(4) 0.049(4) 0.061(4) 0.005(3) -0.006(3) -0.007(3)
C16 0.029(3) 0.058(4) 0.056(4) 0.013(3) -0.003(3) -0.009(3)
C17 0.048(4) 0.082(6) 0.060(5) 0.016(4) 0.000(4) -0.012(4)
C18 0.056(5) 0.108(8) 0.053(5) 0.008(5) 0.004(4) -0.021(5)
C19 0.070(6) 0.108(8) 0.066(5) -0.019(5) 0.021(5) -0.024(6)
C20 0.070(5) 0.068(5) 0.070(5) -0.010(4) 0.010(4) -0.022(4)
C21 0.040(4) 0.060(4) 0.053(4) 0.003(3) 0.005(3) -0.012(3)

loop_
_atom_type_symbol
_atom_type_description
_atom_type_scat_dispersion_real
_atom_type_scat_dispersion_imag
_atom_type_scat_source
C C 0.0033 0.0016 'International Tables Vol C Tables 4.2.6.8 and 6.1.1.4'
H H 0.0000 0.0000 'International Tables Vol C Tables 4.2.6.8 and 6.1.1.4'
N N 0.0061 0.0033 'International Tables Vol C Tables 4.2.6.8 and 6.1.1.4'
Cl Cl 0.1484 0.1585 'International Tables Vol C Tables 4.2.6.8 and 6.1.1.4'
Au Au -2.0133 8.8022 'International Tables Vol C Tables 4.2.6.8 and 6.1.1.4'

loop_
_geom_angle_atom_site_label_1
_geom_angle_atom_site_label_2
_geom_angle_atom_site_label_3
_geom_angle
C7 Au1 Cl1 178.16(18)
C7 Au1 Cl2 86.38(18)
C7 Au1 Cl3 90.19(18)
Cl2 Au1 Cl1 92.13(7)
Cl3 Au1 Cl2 176.56(7)
Cl3 Au1 Cl1 91.31(8)
N2 C7 Au1 124.3(4)
N3 C7 Au1 125.7(5)
N2 C7 N3 109.7(5)
C1 C2 C3 115.3(8)
C1 C2 H2 122.4
C3 C2 H2 122.4
C4 C3 C2 121.7(8)
C4 C3 H3 119.2
C2 C3 H3 119.2
C3 C4 C5 122.9(8)
C3 C4 H4 118.5
C5 C4 H4 118.5
C6 C5 C4 115.9(8)
C6 C5 H5 122.1
C4 C5 H5 122.1
C5 C6 C1 121.4(7)
C5 C6 N3 132.2(7)
C1 C6 N3 106.4(6)
C2 C1 C6 122.8(7)
C2 C1 N2 130.9(7)
C6 C1 N2 106.3(5)
C7 N2 C1 109.0(5)
C7 N2 C22 126.7(5)
C1 N2 C22 124.3(5)
N2 C22 H22A 109.5
N2 C22 H22B 109.5
H22A C22 H22B 109.5
N2 C22 H22C 109.5
H22A C22 H22C 109.5
H22B C22 H22C 109.5
C7 N3 C6 108.6(6)
C7 N3 C8 126.5(6)
C6 N3 C8 125.0(7)
N3 C8 C9 110.4(7)
N3 C8 H8A 109.6
C9 C8 H8A 109.6
N3 C8 H8B 109.6
C9 C8 H8B 109.6
H8A C8 H8B 108.1
N4 C9 C8 109.6(6)
N4 C9 H9A 109.8
C8 C9 H9A 109.8
N4 C9 H9B 109.8
C8 C9 H9B 109.8
H9A C9 H9B 108.2
C10 N4 C21 107.4(6)
C10 N4 C9 127.0(6)
C21 N4 C9 125.1(7)
N4 C10 C15 110.0(6)
N4 C10 C11 128.5(7)
C15 C10 C11 121.5(7)
C12 C11 C10 116.1(8)
C12 C11 H11 121.9
C10 C11 H11 121.9
C13 C12 C11 123.0(9)
C13 C12 H12 118.5
C11 C12 H12 118.5
C14 C13 C12 120.8(9)
C14 C13 H13 119.6
C12 C13 H13 119.6
C13 C14 C15 119.2(8)
C13 C14 H14 120.4
C15 C14 H14 120.4
C10 C15 C14 119.4(7)
C10 C15 C16 106.6(6)
C14 C15 C16 134.0(7)
C21 C16 C17 118.6(7)
C21 C16 C15 107.3(6)
C17 C16 C15 134.1(7)
C18 C17 C16 119.3(8)
C18 C17 H17 120.3
C16 C17 H17 120.3
C17 C18 C19 121.8(8)
C17 C18 H18 119.1
C19 C18 H18 119.1
C18 C19 C20 120.6(8)
C18 C19 H19 119.7
C20 C19 H19 119.7
C19 C20 C21 117.8(8)
C19 C20 H20 121.1
C21 C20 H20 121.1
C20 C21 C16 121.8(7)
C20 C21 N4 129.4(7)
C16 C21 N4 108.7(6)

loop_
_geom_bond_atom_site_label_1
_geom_bond_atom_site_label_2
_geom_bond_distance
Au1 Cl1 2.3082(18)
Au1 Cl2 2.2751(19)
Au1 Cl3 2.2557(19)
Au1 C7 1.998(6)
C1 C2 1.382(9)
C2 C3 1.385(11)
C2 H2 0.9300
C3 H3 0.9300
C4 C3 1.380(12)
C4 H4 0.9300
C5 C4 1.380(12)
C5 H5 0.9300
C6 C5 1.372(9)
C6 C1 1.393(9)
N2 C1 1.407(8)
N2 C22 1.465(8)
C22 H22A 0.9600
C22 H22B 0.9600
C22 H22C 0.9600
N2 C7 1.324(7)
N3 C7 1.346(8)
N3 C6 1.400(8)
N3 C8 1.487(8)
C9 C8 1.502(10)
C8 H8A 0.9700
C8 H8B 0.9700
C9 H9A 0.9700
C9 H9B 0.9700
N4 C9 1.445(8)
C10 N4 1.375(10)
C10 C11 1.410(11)
C11 H11 0.9300
C11 C12 1.375(13)
C12 H12 0.9300
C12 C13 1.372(13)
C13 H13 0.9300
C14 C13 1.360(12)
C14 H14 0.9300
C15 C14 1.396(10)
C10 C15 1.394(9)
C15 C16 1.429(10)
C21 C16 1.393(10)
N4 C21 1.407(9)
C16 C17 1.396(10)
C17 C18 1.364(12)
C17 H17 0.9300
C18 C19 1.371(15)
C18 H18 0.9300
C19 H19 0.9300
C20 C19 1.385(12)
C20 H20 0.9300
C21 C20 1.388(11)
